data_7129811
loop_
_publ_author_name
'Shlian, Daniel G.'
'Amemiya, Erika'
'Parkin, Gerard'

_publ_section_title
;
 Synthesis of bis(2-pyridylthio)methyl zinc hydride and catalytic
 hydrosilylation and hydroboration of CO2
;
_journal_name_full 'Chemical Communications'
_journal_paper_doi 10.1039/D1CC06963B
_journal_year 2022
_chemical_formula_sum 'C11 H9 Cl N2 S2 Zn'
_chemical_formula_weight 334.14
_space_group_crystal_system monoclinic
_space_group_IT_number 14
_space_group_name_Hall '-P 2ybc'
_space_group_name_H-M_alt 'P 1 21/c 1'
_atom_sites_solution_hydrogens mixed
_audit_creation_method SHELXL-2014/7
_audit_update_record
;
2021-12-07 deposited with the CCDC.	2022-02-04 downloaded from the CCDC.
;
_cell_angle_alpha 90
_cell_angle_beta 105.6056(9)
_cell_angle_gamma 90
_cell_formula_units_Z 4
_cell_length_a 13.5944(9)
_cell_length_b 12.8018(9)
_cell_length_c 7.6066(5)
_cell_measurement_reflns_used 9969
_cell_measurement_temperature 190(2)
_cell_measurement_theta_max 32.92
_cell_measurement_theta_min 2.22
_cell_volume 1275.00(15)
_computing_cell_refinement 'Bruker SAINT'
_computing_data_collection 'Bruker APEX2'
_computing_data_reduction 'Bruker SAINT'
_computing_molecular_graphics 'Bruker SHELXTL'
_computing_publication_material 'Bruker SHELXTL'
_computing_structure_refinement 'SHELXL-2014/7 (Sheldrick, 2014)'
_computing_structure_solution 'SHELXS-97 (Sheldrick 2008)'
_diffrn_ambient_temperature 190(2)
_diffrn_measured_fraction_theta_full 1.000
_diffrn_measured_fraction_theta_max 0.957
_diffrn_measurement_device_type 'Bruker APEX-II CCD'
_diffrn_measurement_method '\f and \w scans'
_diffrn_radiation_type MoK\a
_diffrn_radiation_wavelength 0.71073
_diffrn_reflns_av_R_equivalents 0.0671
_diffrn_reflns_av_unetI/netI 0.0486
_diffrn_reflns_Laue_measured_fraction_full 1.000
_diffrn_reflns_Laue_measured_fraction_max 0.957
_diffrn_reflns_limit_h_max 20
_diffrn_reflns_limit_h_min -20
_diffrn_reflns_limit_k_max 19
_diffrn_reflns_limit_k_min -19
_diffrn_reflns_limit_l_max 11
_diffrn_reflns_limit_l_min -11
_diffrn_reflns_number 22444
_diffrn_reflns_point_group_measured_fraction_full 1.000
_diffrn_reflns_point_group_measured_fraction_max 0.957
_diffrn_reflns_theta_full 25.000
_diffrn_reflns_theta_max 33.149
_diffrn_reflns_theta_min 1.555
_exptl_absorpt_coefficient_mu 2.439
_exptl_absorpt_correction_T_max 0.7465
_exptl_absorpt_correction_T_min 0.6170
_exptl_absorpt_correction_type empirical
_exptl_absorpt_process_details sadabs
_exptl_crystal_colour yellow
_exptl_crystal_density_diffrn 1.741
_exptl_crystal_description prism
_exptl_crystal_F_000 672
_exptl_crystal_size_max 0.210
_exptl_crystal_size_mid 0.180
_exptl_crystal_size_min 0.060
_refine_diff_density_max 0.874
_refine_diff_density_min -1.325
_refine_diff_density_rms 0.139
_refine_ls_extinction_method none
_refine_ls_goodness_of_fit_ref 1.084
_refine_ls_hydrogen_treatment mixed
_refine_ls_matrix_type full
_refine_ls_number_parameters 158
_refine_ls_number_reflns 4652
_refine_ls_number_restraints 0
_refine_ls_restrained_S_all 1.084
_refine_ls_R_factor_all 0.0565
_refine_ls_R_factor_gt 0.0425
_refine_ls_shift/su_max 0.001
_refine_ls_shift/su_mean 0.000
_refine_ls_structure_factor_coef Fsqd
_refine_ls_weighting_details 'w=1/[\s^2^(Fo^2^)+(0.0552P)^2^+0.1625P] where P=(Fo^2^+2Fc^2^)/3'
_refine_ls_weighting_scheme calc
_refine_ls_wR_factor_gt 0.1022
_refine_ls_wR_factor_ref 0.1104
_reflns_Friedel_coverage 0.000
_reflns_number_gt 3666
_reflns_number_total 4652
_reflns_threshold_expression 'I > 2\s(I)'
_cod_data_source_file d1cc06963b2.cif
_cod_data_source_block bpzcls10
_cod_original_sg_symbol_H-M 'P 21/c'
_cod_database_code 7129811
_shelx_shelxl_version_number 2014/7
_shelx_space_group_comment
; 
The symmetry employed for this shelxl refinement is uniquely defined 
by the following loop, which should always be used as a source of 
symmetry information in preference to the above space-group names. 
They are only intended as comments. 
;
_shelx_estimated_absorpt_t_min 0.628
_shelx_estimated_absorpt_t_max 0.867

loop_
_space_group_symop_operation_xyz
'x, y, z'
'-x, y+1/2, -z+1/2'
'-x, -y, -z'
'x, -y-1/2, z-1/2'

loop_
_atom_site_label
_atom_site_type_symbol
_atom_site_fract_x
_atom_site_fract_y
_atom_site_fract_z
_atom_site_U_iso_or_equiv
_atom_site_adp_type
_atom_site_occupancy
_atom_site_site_symmetry_order
_atom_site_calc_flag
_atom_site_refinement_flags_posn
_atom_site_refinement_flags_adp
_atom_site_refinement_flags_occupancy
_atom_site_disorder_assembly
_atom_site_disorder_group
Zn Zn 0.28469(2) 0.50090(2) 0.79039(3) 0.02388(8) Uani 1 1 d . . . . .
Cl Cl 0.42688(3) 0.44418(4) 0.73756(7) 0.03094(12) Uani 1 1 d . . . . .
S1 S 0.09755(4) 0.64607(4) 0.63479(7) 0.03299(13) Uani 1 1 d . . . . .
S2 S 0.06610(4) 0.44673(5) 0.81307(9) 0.03961(15) Uani 1 1 d . . . . .
N1 N 0.29279(11) 0.65881(12) 0.8387(2) 0.0236(3) Uani 1 1 d . . . . .
N2 N 0.26137(12) 0.42164(12) 1.0106(2) 0.0247(3) Uani 1 1 d . . . . .
C1 C 0.13160(16) 0.51064(17) 0.6663(3) 0.0316(4) Uani 1 1 d . . . . .
H1 H 0.113(2) 0.480(2) 0.545(4) 0.035(7) Uiso 1 1 d . . . . .
C11 C 0.20899(13) 0.71236(15) 0.7555(2) 0.0243(3) Uani 1 1 d . . . . .
C12 C 0.20604(17) 0.82155(17) 0.7604(3) 0.0334(4) Uani 1 1 d . . . . .
H12A H 0.1459 0.8584 0.6993 0.040 Uiso 1 1 calc R U . . .
C13 C 0.29187(18) 0.87445(17) 0.8553(3) 0.0359(5) Uani 1 1 d . . . . .
H13A H 0.2915 0.9486 0.8612 0.043 Uiso 1 1 calc R U . . .
C14 C 0.37921(17) 0.81891(17) 0.9424(3) 0.0330(4) Uani 1 1 d . . . . .
H14A H 0.4392 0.8543 1.0088 0.040 Uiso 1 1 calc R U . . .
C15 C 0.37703(14) 0.71203(15) 0.9307(3) 0.0276(4) Uani 1 1 d . . . . .
H15A H 0.4368 0.6739 0.9892 0.033 Uiso 1 1 calc R U . . .
C21 C 0.16313(15) 0.40777(14) 1.0064(3) 0.0280(4) Uani 1 1 d . . . . .
C22 C 0.13499(18) 0.35923(16) 1.1500(4) 0.0374(5) Uani 1 1 d . . . . .
H22A H 0.0650 0.3516 1.1466 0.045 Uiso 1 1 calc R U . . .
C23 C 0.2101(2) 0.32278(17) 1.2962(4) 0.0410(5) Uani 1 1 d . . . . .
H23A H 0.1924 0.2903 1.3958 0.049 Uiso 1 1 calc R U . . .
C24 C 0.3122(2) 0.33358(17) 1.2977(3) 0.0376(5) Uani 1 1 d . . . . .
H24A H 0.3651 0.3065 1.3954 0.045 Uiso 1 1 calc R U . . .
C25 C 0.33453(16) 0.38451(15) 1.1541(3) 0.0304(4) Uani 1 1 d . . . . .
H25A H 0.4041 0.3939 1.1558 0.036 Uiso 1 1 calc R U . . .

loop_
_atom_site_aniso_label
_atom_site_aniso_U_11
_atom_site_aniso_U_22
_atom_site_aniso_U_33
_atom_site_aniso_U_23
_atom_site_aniso_U_13
_atom_site_aniso_U_12
Zn 0.01735(12) 0.02678(13) 0.02758(13) -0.00095(8) 0.00618(9) 0.00164(7)
Cl 0.0233(2) 0.0365(2) 0.0343(2) 0.00115(18) 0.01003(18) 0.00851(17)
S1 0.0179(2) 0.0420(3) 0.0362(3) 0.0071(2) 0.00236(18) 0.00485(18)
S2 0.0178(2) 0.0435(3) 0.0560(4) 0.0069(3) 0.0074(2) -0.00514(19)
N1 0.0205(7) 0.0266(7) 0.0244(7) 0.0017(6) 0.0072(5) 0.0030(5)
N2 0.0231(7) 0.0208(7) 0.0302(8) -0.0037(6) 0.0074(6) -0.0019(5)
C1 0.0215(9) 0.0407(11) 0.0305(10) -0.0033(8) 0.0035(7) -0.0001(7)
C11 0.0211(8) 0.0316(9) 0.0220(8) 0.0035(7) 0.0088(6) 0.0042(6)
C12 0.0331(10) 0.0322(10) 0.0383(11) 0.0093(8) 0.0156(8) 0.0104(8)
C13 0.0479(13) 0.0251(9) 0.0402(11) 0.0034(8) 0.0210(10) 0.0040(8)
C14 0.0347(11) 0.0315(10) 0.0340(10) -0.0023(8) 0.0113(8) -0.0056(8)
C15 0.0237(9) 0.0294(9) 0.0293(9) 0.0000(7) 0.0066(7) 0.0016(7)
C21 0.0274(9) 0.0187(8) 0.0411(10) -0.0046(7) 0.0146(8) -0.0004(6)
C22 0.0396(12) 0.0231(9) 0.0587(14) 0.0039(9) 0.0291(11) 0.0000(8)
C23 0.0607(15) 0.0226(9) 0.0491(13) 0.0049(9) 0.0312(12) 0.0000(9)
C24 0.0496(13) 0.0269(10) 0.0358(11) 0.0043(8) 0.0108(9) 0.0024(9)
C25 0.0302(9) 0.0257(9) 0.0337(10) -0.0015(7) 0.0062(8) -0.0006(7)

loop_
_atom_type_symbol
_atom_type_description
_atom_type_scat_dispersion_real
_atom_type_scat_dispersion_imag
_atom_type_scat_source
C C 0.0033 0.0016 'International Tables Vol C Tables 4.2.6.8 and 6.1.1.4'
H H 0.0000 0.0000 'International Tables Vol C Tables 4.2.6.8 and 6.1.1.4'
N N 0.0061 0.0033 'International Tables Vol C Tables 4.2.6.8 and 6.1.1.4'
S S 0.1246 0.1234 'International Tables Vol C Tables 4.2.6.8 and 6.1.1.4'
Cl Cl 0.1484 0.1585 'International Tables Vol C Tables 4.2.6.8 and 6.1.1.4'
Zn Zn 0.2839 1.4301 'International Tables Vol C Tables 4.2.6.8 and 6.1.1.4'

loop_
_geom_angle_atom_site_label_1
_geom_angle_atom_site_label_2
_geom_angle_atom_site_label_3
_geom_angle
_geom_angle_site_symmetry_1
_geom_angle_site_symmetry_3
_geom_angle_publ_flag
C1 Zn N1 91.23(7) . . ?
C1 Zn N2 92.60(8) . . ?
N1 Zn N2 110.68(6) . . ?
C1 Zn Cl 140.43(7) . . ?
N1 Zn Cl 110.50(4) . . ?
N2 Zn Cl 108.76(5) . . ?
C11 S1 C1 103.94(9) . . ?
C21 S2 C1 105.17(10) . . ?
C11 N1 C15 118.82(16) . . ?
C11 N1 Zn 115.04(12) . . ?
C15 N1 Zn 125.81(12) . . ?
C21 N2 C25 119.08(18) . . ?
C21 N2 Zn 114.67(13) . . ?
C25 N2 Zn 126.24(14) . . ?
S1 C1 S2 111.67(12) . . ?
S1 C1 Zn 108.34(10) . . ?
S2 C1 Zn 107.33(11) . . ?
N1 C11 C12 121.84(18) . . ?
N1 C11 S1 120.26(14) . . ?
C12 C11 S1 117.90(15) . . ?
C13 C12 C11 118.69(19) . . ?
C12 C13 C14 119.62(19) . . ?
C15 C14 C13 118.6(2) . . ?
N1 C15 C14 122.43(18) . . ?
N2 C21 C22 121.4(2) . . ?
N2 C21 S2 120.02(16) . . ?
C22 C21 S2 118.51(16) . . ?
C23 C22 C21 119.0(2) . . ?
C22 C23 C24 119.7(2) . . ?
C25 C24 C23 118.3(2) . . ?
N2 C25 C24 122.5(2) . . ?

loop_
_geom_bond_atom_site_label_1
_geom_bond_atom_site_label_2
_geom_bond_distance
_geom_bond_site_symmetry_2
_geom_bond_publ_flag
Zn C1 2.045(2) . ?
Zn N1 2.0524(16) . ?
Zn N2 2.0547(17) . ?
Zn Cl 2.2007(5) . ?
S1 C11 1.763(2) . ?
S1 C1 1.794(2) . ?
S2 C21 1.763(2) . ?
S2 C1 1.801(2) . ?
N1 C11 1.334(2) . ?
N1 C15 1.354(2) . ?
N2 C21 1.339(2) . ?
N2 C25 1.350(3) . ?
C11 C12 1.399(3) . ?
C12 C13 1.374(3) . ?
C13 C14 1.390(3) . ?
C14 C15 1.371(3) . ?
C21 C22 1.397(3) . ?
C22 C23 1.373(4) . ?
C23 C24 1.392(3) . ?
C24 C25 1.374(3) . ?

loop_
_geom_torsion_atom_site_label_1
_geom_torsion_atom_site_label_2
_geom_torsion_atom_site_label_3
_geom_torsion_atom_site_label_4
_geom_torsion
_geom_torsion_site_symmetry_1
_geom_torsion_site_symmetry_2
_geom_torsion_site_symmetry_3
_geom_torsion_site_symmetry_4
_geom_torsion_publ_flag
C11 S1 C1 S2 109.82(12) . . . . ?
C11 S1 C1 Zn -8.17(13) . . . . ?
C21 S2 C1 S1 -116.25(12) . . . . ?
C21 S2 C1 Zn 2.35(13) . . . . ?
C15 N1 C11 C12 0.2(3) . . . . ?
Zn N1 C11 C12 -173.68(15) . . . . ?
C15 N1 C11 S1 -179.81(14) . . . . ?
Zn N1 C11 S1 6.33(19) . . . . ?
C1 S1 C11 N1 1.43(18) . . . . ?
C1 S1 C11 C12 -178.56(17) . . . . ?
N1 C11 C12 C13 -0.6(3) . . . . ?
S1 C11 C12 C13 179.39(16) . . . . ?
C11 C12 C13 C14 0.4(3) . . . . ?
C12 C13 C14 C15 0.1(3) . . . . ?
C11 N1 C15 C14 0.4(3) . . . . ?
Zn N1 C15 C14 173.55(15) . . . . ?
C13 C14 C15 N1 -0.6(3) . . . . ?
C25 N2 C21 C22 2.4(3) . . . . ?
Zn N2 C21 C22 -177.24(15) . . . . ?
C25 N2 C21 S2 -175.27(14) . . . . ?
Zn N2 C21 S2 5.12(19) . . . . ?
C1 S2 C21 N2 -4.98(18) . . . . ?
C1 S2 C21 C22 177.31(16) . . . . ?
N2 C21 C22 C23 -1.7(3) . . . . ?
S2 C21 C22 C23 176.01(17) . . . . ?
C21 C22 C23 C24 -0.8(3) . . . . ?
C22 C23 C24 C25 2.4(3) . . . . ?
C21 N2 C25 C24 -0.6(3) . . . . ?
Zn N2 C25 C24 178.94(15) . . . . ?
C23 C24 C25 N2 -1.8(3) . . . . ?
